data_7706539
loop_
_publ_author_name
'Kunz, Tanja'
'\,Sahin, Orhan'
'Schrenk, Claudio'
'Schnepf, Andreas'

_publ_section_title
;
 LiEC(SiMe<sub>3</sub>)<sub>3</sub> (E = Se, Te) as a new donor of
 chalcogen atoms for the generation of binary [(R<sub> <i>x</i>
 </sub>Ge<sub> <i>y</i> </sub>)E<sub> <i>z</i> </sub>] cage compounds with
 unique structural features.
;
_journal_issue 7
_journal_name_full 'Dalton transactions (Cambridge, England : 2003)'
_journal_page_first 2663
_journal_page_last 2670
_journal_paper_doi 10.1039/d0dt04280c
_journal_volume 50
_journal_year 2021
_chemical_formula_moiety 'C20 H54 Si6 Te2'
_chemical_formula_sum 'C20 H54 Si6 Te2'
_chemical_formula_weight 718.37
_space_group_crystal_system monoclinic
_space_group_IT_number 15
_space_group_name_Hall '-C 2yc'
_space_group_name_H-M_alt 'C 1 2/c 1'
_atom_sites_solution_hydrogens geom
_atom_sites_solution_primary dual
_audit_creation_date 2019-02-11
_audit_creation_method
;
Olex2 1.2
(compiled 2018.05.29 svn.r3508 for OlexSys, GUI svn.r5506)
;
_audit_update_record
;
2020-12-11 deposited with the CCDC.	2021-01-20 downloaded from the CCDC.
;
_cell_angle_alpha 90
_cell_angle_beta 98.483(2)
_cell_angle_gamma 90
_cell_formula_units_Z 4
_cell_length_a 16.1891(11)
_cell_length_b 8.9321(5)
_cell_length_c 23.1404(14)
_cell_measurement_reflns_used 9912
_cell_measurement_temperature 150
_cell_measurement_theta_max 26.326
_cell_measurement_theta_min 2.611
_cell_volume 3309.6(4)
_computing_cell_refinement 'SAINT V8.38A (?, 2016)'
_computing_data_reduction 'SAINT V8.38A (?, 2016)'
_computing_molecular_graphics 'Olex2 (Dolomanov et al., 2009)'
_computing_publication_material 'Olex2 (Dolomanov et al., 2009)'
_computing_structure_refinement 'ShelXL (Sheldrick, 2015)'
_computing_structure_solution 'ShelXT (Sheldrick, 2015)'
_diffrn_ambient_temperature 150.0
_diffrn_detector 'Bruker APEX2 area detector'
_diffrn_detector_area_resol_mean 7.9
_diffrn_detector_type 'CCD area detector'
_diffrn_measured_fraction_theta_full 1.000
_diffrn_measured_fraction_theta_max 1.000
_diffrn_measurement_device 'three-circle diffractometer'
_diffrn_measurement_device_type 'Bruker SMART APEX2 area detector'
_diffrn_measurement_method '\w and \f scans'
_diffrn_radiation_monochromator 'mirror optics'
_diffrn_radiation_probe x-ray
_diffrn_radiation_type MoK\a
_diffrn_radiation_wavelength 0.71073
_diffrn_reflns_av_R_equivalents 0.0537
_diffrn_reflns_av_unetI/netI 0.0210
_diffrn_reflns_Laue_measured_fraction_full 1.000
_diffrn_reflns_Laue_measured_fraction_max 1.000
_diffrn_reflns_limit_h_max 20
_diffrn_reflns_limit_h_min -20
_diffrn_reflns_limit_k_max 11
_diffrn_reflns_limit_k_min -11
_diffrn_reflns_limit_l_max 28
_diffrn_reflns_limit_l_min -28
_diffrn_reflns_number 46797
_diffrn_reflns_point_group_measured_fraction_full 1.000
_diffrn_reflns_point_group_measured_fraction_max 1.000
_diffrn_reflns_theta_full 25.242
_diffrn_reflns_theta_max 26.474
_diffrn_reflns_theta_min 2.544
_diffrn_source 'microfocus sealed X-ray tube'
_diffrn_source_type 'Incoatec I\ms'
_exptl_absorpt_coefficient_mu 1.987
_exptl_absorpt_correction_T_max 0.7454
_exptl_absorpt_correction_T_min 0.6773
_exptl_absorpt_correction_type multi-scan
_exptl_absorpt_process_details
'SADABS-2016/2 (Bruker,2016/2) was used for absorption correction. wR2(int) was 0.1457 before and 0.0568 after correction. The Ratio of minimum to maximum transmission is 0.9086. The \l/2 correction factor is Not present.'
_exptl_crystal_colour green
_exptl_crystal_colour_primary green
_exptl_crystal_density_diffrn 1.442
_exptl_crystal_description plate
_exptl_crystal_F_000 1448
_exptl_crystal_size_max 0.225
_exptl_crystal_size_mid 0.076
_exptl_crystal_size_min 0.037
_refine_diff_density_max 0.844
_refine_diff_density_min -0.578
_refine_diff_density_rms 0.085
_refine_ls_extinction_method none
_refine_ls_goodness_of_fit_ref 1.102
_refine_ls_hydrogen_treatment constr
_refine_ls_matrix_type full
_refine_ls_number_parameters 136
_refine_ls_number_reflns 3433
_refine_ls_number_restraints 0
_refine_ls_restrained_S_all 1.102
_refine_ls_R_factor_all 0.0316
_refine_ls_R_factor_gt 0.0266
_refine_ls_shift/su_max 0.001
_refine_ls_shift/su_mean 0.000
_refine_ls_structure_factor_coef Fsqd
_refine_ls_weighting_details 'w=1/[\s^2^(Fo^2^)+(0.0291P)^2^+6.6627P] where P=(Fo^2^+2Fc^2^)/3'
_refine_ls_weighting_scheme calc
_refine_ls_wR_factor_gt 0.0619
_refine_ls_wR_factor_ref 0.0644
_reflns_Friedel_coverage 0.000
_reflns_number_gt 3027
_reflns_number_total 3433
_reflns_threshold_expression 'I > 2\s(I)'
_cod_data_source_file d0dt04280c2.cif
_cod_data_source_block 55
_cod_depositor_comments 'Adding full bibliography for 7706536--7706539.cif.'
_cod_database_code 7706539
_shelx_shelxl_version_number 2014/7
_shelx_space_group_comment
;
The symmetry employed for this shelxl refinement is uniquely defined
by the following loop, which should always be used as a source of
symmetry information in preference to the above space-group names.
They are only intended as comments.
;
_olex2_refinement_description
;
1. Fixed Uiso
 At 1.5 times of:
  All C(H,H,H) groups
2.a Idealised Me refined as rotating group:
 C11(H11A,H11B,H11C), C12(H12A,H12B,H12C), C13(H13A,H13B,H13C), C21(H21A,H21B,
 H21C), C22(H22A,H22B,H22C), C23(H23A,H23B,H23C), C31(H31A,H31B,H31C), C32(H32A,
 H32B,H32C), C33(H33A,H33B,H33C)
;
_olex2_submission_special_instructions 'No special instructions were received'

loop_
_space_group_symop_operation_xyz
'x, y, z'
'-x, y, -z+1/2'
'x+1/2, y+1/2, z'
'-x+1/2, y+1/2, -z+1/2'
'-x, -y, -z'
'x, -y, z-1/2'
'-x+1/2, -y+1/2, -z'
'x+1/2, -y+1/2, z-1/2'

loop_
_atom_site_label
_atom_site_type_symbol
_atom_site_fract_x
_atom_site_fract_y
_atom_site_fract_z
_atom_site_U_iso_or_equiv
_atom_site_adp_type
_atom_site_occupancy
_atom_site_site_symmetry_order
_atom_site_calc_flag
_atom_site_refinement_flags_posn
_atom_site_refinement_flags_adp
_atom_site_refinement_flags_occupancy
_atom_site_disorder_assembly
_atom_site_disorder_group
Te1 Te 0.41400(2) 0.52040(2) 0.49026(2) 0.02582(7) Uani 1 1 d . . . . .
Si1 Si 0.26293(4) 0.42445(9) 0.39450(3) 0.02330(16) Uani 1 1 d . . . . .
Si2 Si 0.39549(5) 0.65015(8) 0.35535(3) 0.02415(17) Uani 1 1 d . . . . .
Si3 Si 0.43903(5) 0.30149(8) 0.37378(3) 0.02302(16) Uani 1 1 d . . . . .
C1 C 0.37938(16) 0.4706(3) 0.39662(11) 0.0194(5) Uani 1 1 d . . . . .
C11 C 0.24599(18) 0.2272(3) 0.41759(13) 0.0318(6) Uani 1 1 d . . . . .
H11A H 0.2601 0.1579 0.3877 0.048 Uiso 1 1 calc GR . . . .
H11B H 0.1873 0.2137 0.4224 0.048 Uiso 1 1 calc GR . . . .
H11C H 0.2817 0.2068 0.4548 0.048 Uiso 1 1 calc GR . . . .
C12 C 0.20971(18) 0.5463(4) 0.44390(14) 0.0336(7) Uani 1 1 d . . . . .
H12A H 0.2335 0.5269 0.4847 0.050 Uiso 1 1 calc GR . . . .
H12B H 0.1498 0.5239 0.4382 0.050 Uiso 1 1 calc GR . . . .
H12C H 0.2181 0.6518 0.4346 0.050 Uiso 1 1 calc GR . . . .
C13 C 0.20372(19) 0.4515(4) 0.31903(13) 0.0340(7) Uani 1 1 d . . . . .
H13A H 0.2040 0.5578 0.3086 0.051 Uiso 1 1 calc GR . . . .
H13B H 0.1460 0.4176 0.3182 0.051 Uiso 1 1 calc GR . . . .
H13C H 0.2303 0.3932 0.2910 0.051 Uiso 1 1 calc GR . . . .
C21 C 0.3195(2) 0.8008(3) 0.36783(15) 0.0366(7) Uani 1 1 d . . . . .
H21A H 0.2624 0.7658 0.3547 0.055 Uiso 1 1 calc GR . . . .
H21B H 0.3304 0.8904 0.3457 0.055 Uiso 1 1 calc GR . . . .
H21C H 0.3259 0.8250 0.4096 0.055 Uiso 1 1 calc GR . . . .
C22 C 0.3836(2) 0.6144(4) 0.27440(13) 0.0363(7) Uani 1 1 d . . . . .
H22A H 0.4242 0.5386 0.2664 0.054 Uiso 1 1 calc GR . . . .
H22B H 0.3936 0.7075 0.2541 0.054 Uiso 1 1 calc GR . . . .
H22C H 0.3269 0.5786 0.2606 0.054 Uiso 1 1 calc GR . . . .
C23 C 0.50148(18) 0.7344(3) 0.37608(15) 0.0354(7) Uani 1 1 d . . . . .
H23A H 0.5109 0.7551 0.4181 0.053 Uiso 1 1 calc GR . . . .
H23B H 0.5050 0.8280 0.3545 0.053 Uiso 1 1 calc GR . . . .
H23C H 0.5440 0.6643 0.3665 0.053 Uiso 1 1 calc GR . . . .
C31 C 0.3828(2) 0.2150(3) 0.30485(13) 0.0362(7) Uani 1 1 d . . . . .
H31A H 0.3287 0.1761 0.3121 0.054 Uiso 1 1 calc GR . . . .
H31B H 0.4164 0.1329 0.2926 0.054 Uiso 1 1 calc GR . . . .
H31C H 0.3741 0.2909 0.2740 0.054 Uiso 1 1 calc GR . . . .
C32 C 0.54500(18) 0.3507(3) 0.35578(13) 0.0318(6) Uani 1 1 d . . . . .
H32A H 0.5391 0.4224 0.3234 0.048 Uiso 1 1 calc GR . . . .
H32B H 0.5726 0.2599 0.3445 0.048 Uiso 1 1 calc GR . . . .
H32C H 0.5787 0.3955 0.3901 0.048 Uiso 1 1 calc GR . . . .
C33 C 0.45612(19) 0.1517(3) 0.43072(13) 0.0321(7) Uani 1 1 d . . . . .
H33A H 0.4887 0.1923 0.4663 0.048 Uiso 1 1 calc GR . . . .
H33B H 0.4866 0.0682 0.4162 0.048 Uiso 1 1 calc GR . . . .
H33C H 0.4020 0.1161 0.4394 0.048 Uiso 1 1 calc GR . . . .

loop_
_atom_site_aniso_label
_atom_site_aniso_U_11
_atom_site_aniso_U_22
_atom_site_aniso_U_33
_atom_site_aniso_U_23
_atom_site_aniso_U_13
_atom_site_aniso_U_12
Te1 0.01747(10) 0.03951(13) 0.01986(11) -0.00592(7) 0.00073(7) -0.00102(7)
Si1 0.0171(3) 0.0270(4) 0.0245(4) 0.0030(3) -0.0012(3) -0.0032(3)
Si2 0.0229(4) 0.0211(4) 0.0286(4) 0.0041(3) 0.0042(3) -0.0007(3)
Si3 0.0252(4) 0.0211(4) 0.0221(4) -0.0022(3) 0.0013(3) 0.0008(3)
C1 0.0188(12) 0.0225(13) 0.0160(12) -0.0002(10) -0.0003(10) -0.0010(10)
C11 0.0259(14) 0.0311(15) 0.0374(16) 0.0048(13) 0.0010(12) -0.0091(12)
C12 0.0214(14) 0.0418(18) 0.0380(17) 0.0050(14) 0.0052(13) 0.0048(12)
C13 0.0251(15) 0.0427(18) 0.0311(16) 0.0043(13) -0.0060(12) -0.0043(13)
C21 0.0355(17) 0.0232(15) 0.051(2) 0.0042(13) 0.0069(14) 0.0014(12)
C22 0.0367(17) 0.0420(18) 0.0301(16) 0.0133(13) 0.0044(13) 0.0013(14)
C23 0.0264(15) 0.0300(16) 0.0494(19) 0.0048(14) 0.0044(13) -0.0071(12)
C31 0.0467(19) 0.0316(16) 0.0286(16) -0.0081(13) 0.0002(14) -0.0002(14)
C32 0.0328(16) 0.0326(16) 0.0323(16) -0.0008(12) 0.0127(13) 0.0056(12)
C33 0.0326(16) 0.0252(15) 0.0363(16) 0.0030(12) -0.0026(13) 0.0007(12)

loop_
_atom_type_symbol
_atom_type_description
_atom_type_scat_dispersion_real
_atom_type_scat_dispersion_imag
_atom_type_scat_source
C C 0.0033 0.0016 'International Tables Vol C Tables 4.2.6.8 and 6.1.1.4'
H H 0.0000 0.0000 'International Tables Vol C Tables 4.2.6.8 and 6.1.1.4'
Si Si 0.0817 0.0704 'International Tables Vol C Tables 4.2.6.8 and 6.1.1.4'
Te Te -0.5308 1.6751 'International Tables Vol C Tables 4.2.6.8 and 6.1.1.4'

loop_
_geom_angle_atom_site_label_1
_geom_angle_atom_site_label_2
_geom_angle_atom_site_label_3
_geom_angle
_geom_angle_site_symmetry_1
_geom_angle_site_symmetry_3
_geom_angle_publ_flag
C1 Te1 Te1 103.69(7) . 5_666 ?
C11 Si1 C1 112.25(12) . . ?
C11 Si1 C12 105.79(14) . . ?
C11 Si1 C13 108.06(14) . . ?
C12 Si1 C1 113.34(13) . . ?
C12 Si1 C13 105.92(14) . . ?
C13 Si1 C1 111.08(13) . . ?
C21 Si2 C1 112.70(13) . . ?
C21 Si2 C22 107.60(15) . . ?
C22 Si2 C1 110.80(13) . . ?
C23 Si2 C1 113.49(13) . . ?
C23 Si2 C21 105.65(14) . . ?
C23 Si2 C22 106.17(15) . . ?
C31 Si3 C1 111.01(13) . . ?
C32 Si3 C1 113.11(13) . . ?
C32 Si3 C31 104.58(14) . . ?
C33 Si3 C1 113.55(13) . . ?
C33 Si3 C31 107.84(14) . . ?
C33 Si3 C32 106.20(14) . . ?
Si1 C1 Te1 100.06(11) . . ?
Si2 C1 Te1 106.85(12) . . ?
Si2 C1 Si1 111.96(13) . . ?
Si2 C1 Si3 114.54(14) . . ?
Si3 C1 Te1 111.50(12) . . ?
Si3 C1 Si1 110.92(13) . . ?
Si1 C11 H11A 109.5 . . ?
Si1 C11 H11B 109.5 . . ?
Si1 C11 H11C 109.5 . . ?
H11A C11 H11B 109.5 . . ?
H11A C11 H11C 109.5 . . ?
H11B C11 H11C 109.5 . . ?
Si1 C12 H12A 109.5 . . ?
Si1 C12 H12B 109.5 . . ?
Si1 C12 H12C 109.5 . . ?
H12A C12 H12B 109.5 . . ?
H12A C12 H12C 109.5 . . ?
H12B C12 H12C 109.5 . . ?
Si1 C13 H13A 109.5 . . ?
Si1 C13 H13B 109.5 . . ?
Si1 C13 H13C 109.5 . . ?
H13A C13 H13B 109.5 . . ?
H13A C13 H13C 109.5 . . ?
H13B C13 H13C 109.5 . . ?
Si2 C21 H21A 109.5 . . ?
Si2 C21 H21B 109.5 . . ?
Si2 C21 H21C 109.5 . . ?
H21A C21 H21B 109.5 . . ?
H21A C21 H21C 109.5 . . ?
H21B C21 H21C 109.5 . . ?
Si2 C22 H22A 109.5 . . ?
Si2 C22 H22B 109.5 . . ?
Si2 C22 H22C 109.5 . . ?
H22A C22 H22B 109.5 . . ?
H22A C22 H22C 109.5 . . ?
H22B C22 H22C 109.5 . . ?
Si2 C23 H23A 109.5 . . ?
Si2 C23 H23B 109.5 . . ?
Si2 C23 H23C 109.5 . . ?
H23A C23 H23B 109.5 . . ?
H23A C23 H23C 109.5 . . ?
H23B C23 H23C 109.5 . . ?
Si3 C31 H31A 109.5 . . ?
Si3 C31 H31B 109.5 . . ?
Si3 C31 H31C 109.5 . . ?
H31A C31 H31B 109.5 . . ?
H31A C31 H31C 109.5 . . ?
H31B C31 H31C 109.5 . . ?
Si3 C32 H32A 109.5 . . ?
Si3 C32 H32B 109.5 . . ?
Si3 C32 H32C 109.5 . . ?
H32A C32 H32B 109.5 . . ?
H32A C32 H32C 109.5 . . ?
H32B C32 H32C 109.5 . . ?
Si3 C33 H33A 109.5 . . ?
Si3 C33 H33B 109.5 . . ?
Si3 C33 H33C 109.5 . . ?
H33A C33 H33B 109.5 . . ?
H33A C33 H33C 109.5 . . ?
H33B C33 H33C 109.5 . . ?

loop_
_geom_bond_atom_site_label_1
_geom_bond_atom_site_label_2
_geom_bond_distance
_geom_bond_site_symmetry_2
_geom_bond_publ_flag
Te1 Te1 2.7784(4) 5_666 ?
Te1 C1 2.202(2) . ?
Si1 C1 1.923(3) . ?
Si1 C11 1.873(3) . ?
Si1 C12 1.878(3) . ?
Si1 C13 1.880(3) . ?
Si2 C1 1.904(3) . ?
Si2 C21 1.874(3) . ?
Si2 C22 1.882(3) . ?
Si2 C23 1.870(3) . ?
Si3 C1 1.909(3) . ?
Si3 C31 1.882(3) . ?
Si3 C32 1.876(3) . ?
Si3 C33 1.869(3) . ?
C11 H11A 0.9800 . ?
C11 H11B 0.9800 . ?
C11 H11C 0.9800 . ?
C12 H12A 0.9800 . ?
C12 H12B 0.9800 . ?
C12 H12C 0.9800 . ?
C13 H13A 0.9800 . ?
C13 H13B 0.9800 . ?
C13 H13C 0.9800 . ?
C21 H21A 0.9800 . ?
C21 H21B 0.9800 . ?
C21 H21C 0.9800 . ?
C22 H22A 0.9800 . ?
C22 H22B 0.9800 . ?
C22 H22C 0.9800 . ?
C23 H23A 0.9800 . ?
C23 H23B 0.9800 . ?
C23 H23C 0.9800 . ?
C31 H31A 0.9800 . ?
C31 H31B 0.9800 . ?
C31 H31C 0.9800 . ?
C32 H32A 0.9800 . ?
C32 H32B 0.9800 . ?
C32 H32C 0.9800 . ?
C33 H33A 0.9800 . ?
C33 H33B 0.9800 . ?
C33 H33C 0.9800 . ?
